data_7241616
loop_
_publ_author_name
'Ma, Xiaoyu'
'Zhu, Bingqing'
'Yang, Zeen'
'Jiang, Yuhang'
'Mei, Xuefeng'

_publ_section_title
;
 Stabilizing photo-sensitive colchicine through rebalancing electron
 distribution of the reactive tropolone ring
;
_journal_issue 1
_journal_name_full CrystEngComm
_journal_page_first 30
_journal_page_last 34
_journal_paper_doi 10.1039/D0CE01551B
_journal_volume 23
_journal_year 2021
_chemical_formula_moiety 'C10 H7 O3 S, C7 H7 O2, 3(H2 O)'
_chemical_formula_sum 'C17 H20 O8 S'
_chemical_formula_weight 384.39
_chemical_name_systematic tropolone
_space_group_crystal_system monoclinic
_space_group_IT_number 14
_space_group_name_Hall '-P 2ybc'
_space_group_name_H-M_alt 'P 1 21/c 1'
_atom_sites_solution_hydrogens mixed
_audit_creation_date 2020-04-13
_audit_creation_method
;
Olex2 1.2
(compiled 2018.05.29 svn.r3508 for OlexSys, GUI svn.r5506)
;
_audit_update_record
;
2020-09-04 deposited with the CCDC.	2020-11-23 downloaded from the CCDC.
;
_cell_angle_alpha 90
_cell_angle_beta 102.749(2)
_cell_angle_gamma 90
_cell_formula_units_Z 4
_cell_length_a 6.7888(4)
_cell_length_b 20.0960(12)
_cell_length_c 13.5491(8)
_cell_measurement_reflns_used 4765
_cell_measurement_temperature 170(2)
_cell_measurement_theta_max 26.354
_cell_measurement_theta_min 2.546
_cell_volume 1802.90(19)
_computing_cell_refinement 'SAINT V8.38A (?, 2016)'
_computing_data_reduction 'SAINT V8.38A (?, 2016)'
_computing_molecular_graphics 'Olex2 (Dolomanov et al., 2009)'
_computing_publication_material 'Olex2 (Dolomanov et al., 2009)'
_computing_structure_refinement 'ShelXL (Sheldrick, 2015)'
_computing_structure_solution 'ShelXT (Sheldrick, 2015)'
_diffrn_ambient_temperature 170.0
_diffrn_measured_fraction_theta_full 0.998
_diffrn_measured_fraction_theta_max 0.996
_diffrn_measurement_device_type 'Bruker APEX-II CCD'
_diffrn_measurement_method '\f and \w scans'
_diffrn_radiation_type MoK\a
_diffrn_radiation_wavelength 0.71073
_diffrn_reflns_av_R_equivalents 0.0638
_diffrn_reflns_av_unetI/netI 0.0501
_diffrn_reflns_Laue_measured_fraction_full 0.998
_diffrn_reflns_Laue_measured_fraction_max 0.996
_diffrn_reflns_limit_h_max 7
_diffrn_reflns_limit_h_min -8
_diffrn_reflns_limit_k_max 25
_diffrn_reflns_limit_k_min -25
_diffrn_reflns_limit_l_max 16
_diffrn_reflns_limit_l_min -16
_diffrn_reflns_number 19998
_diffrn_reflns_point_group_measured_fraction_full 0.998
_diffrn_reflns_point_group_measured_fraction_max 0.996
_diffrn_reflns_theta_full 25.242
_diffrn_reflns_theta_max 26.378
_diffrn_reflns_theta_min 2.546
_diffrn_standards_number 0
_exptl_absorpt_coefficient_mu 0.222
_exptl_absorpt_correction_T_max 0.7454
_exptl_absorpt_correction_T_min 0.6792
_exptl_absorpt_correction_type multi-scan
_exptl_absorpt_process_details
'SADABS-2016/2 (Bruker,2016/2) was used for absorption correction. wR2(int) was 0.0633 before and 0.0518 after correction. The Ratio of minimum to maximum transmission is 0.9112. The \l/2 correction factor is Not present.'
_exptl_crystal_colour 'clear light colourless'
_exptl_crystal_colour_lustre clear
_exptl_crystal_colour_modifier light
_exptl_crystal_colour_primary colourless
_exptl_crystal_density_diffrn 1.416
_exptl_crystal_description prism
_exptl_crystal_F_000 808
_exptl_crystal_size_max 0.2
_exptl_crystal_size_mid 0.1
_exptl_crystal_size_min 0.1
_refine_diff_density_max 0.348
_refine_diff_density_min -0.308
_refine_diff_density_rms 0.061
_refine_ls_extinction_method none
_refine_ls_goodness_of_fit_ref 1.159
_refine_ls_hydrogen_treatment mixed
_refine_ls_matrix_type full
_refine_ls_number_parameters 329
_refine_ls_number_reflns 3683
_refine_ls_number_restraints 509
_refine_ls_restrained_S_all 1.090
_refine_ls_R_factor_all 0.1000
_refine_ls_R_factor_gt 0.0720
_refine_ls_shift/su_max 0.001
_refine_ls_shift/su_mean 0.000
_refine_ls_structure_factor_coef Fsqd
_refine_ls_weighting_details 'w=1/[\s^2^(Fo^2^)+(0.0317P)^2^+2.9544P] where P=(Fo^2^+2Fc^2^)/3'
_refine_ls_weighting_scheme calc
_refine_ls_wR_factor_gt 0.1395
_refine_ls_wR_factor_ref 0.1493
_reflns_Friedel_coverage 0.000
_reflns_number_gt 2765
_reflns_number_total 3683
_reflns_threshold_expression 'I > 2\s(I)'
_cod_data_source_file d0ce01551b2.cif
_cod_data_source_block 220191031_0m
_cod_depositor_comments 'Adding full bibliography for 7241604--7241616.cif.'
_cod_database_code 7241616
_shelx_shelxl_version_number 2014/7
_shelx_space_group_comment
;
The symmetry employed for this shelxl refinement is uniquely defined
by the following loop, which should always be used as a source of
symmetry information in preference to the above space-group names.
They are only intended as comments.
;
_shelx_estimated_absorpt_t_max 0.978
_shelx_estimated_absorpt_t_min 0.957
_olex2_refinement_description
;
1. Fixed Uiso
 At 1.2 times of:
  All C(H) groups
 At 1.5 times of:
  All O(H) groups, All O(H,H) groups
2. Restrained distances
 S1-C19 \\sim S1-C9
 with sigma of 0.02
3. Rigid bond restraints
 All non-hydrogen atoms
 with sigma for 1-2 distances of 0.01 and sigma for 1-3 distances of 0.01
4. Uiso/Uaniso restraints and constraints
All non-hydrogen atoms have similar U: within 2A with sigma of 0.04 and sigma
for terminal atoms of 0.08
5. Others
 Fixed Sof: C9(0.65) C8(0.65) H8A(0.65) C13(0.65) H13(0.65) C12(0.65)
 C10(0.65) H10(0.65) C16(0.65) H16(0.65) C15(0.65) H15(0.65) C11(0.65)
 H11(0.65) C27(0.35) C22(0.35) C23(0.35) H23(0.35) C24(0.35) H24(0.35)
 C25(0.35) H25(0.35) C26(0.35) H26(0.35) C18(0.35) H18(0.35) C19(0.35)
 C20(0.35) H20(0.35) C21(0.35) H21(0.35) C14(0.65) H14(0.65) C17(0.65)
6.a Free rotating group:
 O6(H6a,H6b), O7(H7a,H7b)
6.b Aromatic/amide H refined with riding coordinates:
 C6(H6), C7(H7), C3(H3), C5(H5), C4(H4), C8(H8A), C13(H13), C10(H10), C16(H16),
  C15(H15), C11(H11), C23(H23), C24(H24), C25(H25), C26(H26), C18(H18),
 C20(H20), C21(H21), C14(H14)
6.c Fitted hexagon refined as free rotating group:
 C27(C22,C23,C24,C25,C26)
6.d Idealised tetrahedral OH refined as rotating group:
 O2(H2), O1(H1)
;
_olex2_submission_special_instructions 'No special instructions were received'

loop_
_space_group_symop_operation_xyz
'x, y, z'
'-x, y+1/2, -z+1/2'
'-x, -y, -z'
'x, -y-1/2, z-1/2'

loop_
_atom_site_label
_atom_site_type_symbol
_atom_site_fract_x
_atom_site_fract_y
_atom_site_fract_z
_atom_site_U_iso_or_equiv
_atom_site_adp_type
_atom_site_occupancy
_atom_site_site_symmetry_order
_atom_site_calc_flag
_atom_site_refinement_flags_posn
_atom_site_refinement_flags_adp
_atom_site_refinement_flags_occupancy
_atom_site_disorder_assembly
_atom_site_disorder_group
S1 S 0.44242(12) 0.14426(4) 0.75007(7) 0.0332(2) Uani 1 1 d D U . . .
O5 O 0.2433(4) 0.13525(13) 0.68481(19) 0.0446(6) Uani 1 1 d . U . . .
O2 O 0.9819(4) 0.43931(12) 0.69251(18) 0.0395(6) Uani 1 1 d . U . . .
H2 H 1.0135 0.4747 0.7250 0.059 Uiso 1 1 calc GR . . . .
O6 O 0.8148(4) 0.42399(14) 0.4787(2) 0.0454(7) Uani 1 1 d . U . . .
H6A H 0.8028 0.4651 0.4966 0.068 Uiso 1 1 d G . . . .
H6B H 0.7039 0.4115 0.4374 0.068 Uiso 1 1 d G . . . .
O3 O 0.6030(4) 0.12690(12) 0.7006(2) 0.0465(7) Uani 1 1 d . U . . .
O1 O 0.8969(4) 0.32642(13) 0.60576(19) 0.0453(7) Uani 1 1 d . U . . .
H1 H 0.8865 0.3658 0.5846 0.068 Uiso 1 1 calc GR . . . .
O8 O 0.2280(5) 0.44530(16) 0.4754(2) 0.0500(8) Uani 1 1 d . U . . .
O7 O 0.9480(4) 0.44761(14) 0.2236(3) 0.0574(8) Uani 1 1 d . U . . .
H7A H 1.0347 0.4178 0.2139 0.086 Uiso 1 1 d G . . . .
H7B H 0.8395 0.4280 0.2331 0.086 Uiso 1 1 d G . . . .
O4 O 0.4600(4) 0.11211(16) 0.8468(2) 0.0591(8) Uani 1 1 d . U . . .
C2 C 0.9991(5) 0.38857(18) 0.7565(3) 0.0334(8) Uani 1 1 d . U . . .
C1 C 0.9508(5) 0.32636(19) 0.7059(3) 0.0358(8) Uani 1 1 d . U . . .
C6 C 1.0012(6) 0.2468(2) 0.8515(4) 0.0525(11) Uani 1 1 d . U . . .
H6 H 0.9934 0.2005 0.8645 0.063 Uiso 1 1 calc R . . . .
C7 C 0.9562(5) 0.2645(2) 0.7502(3) 0.0449(9) Uani 1 1 d . U . . .
H7 H 0.9242 0.2284 0.7041 0.054 Uiso 1 1 calc R . . . .
C3 C 1.0580(5) 0.3994(2) 0.8596(3) 0.0419(9) Uani 1 1 d . U . . .
H3 H 1.0853 0.4444 0.8793 0.050 Uiso 1 1 calc R . . . .
C5 C 1.0550(6) 0.2858(3) 0.9352(3) 0.0548(11) Uani 1 1 d . U . . .
H5 H 1.0756 0.2638 0.9987 0.066 Uiso 1 1 calc R . . . .
C4 C 1.0829(5) 0.3539(3) 0.9382(3) 0.0526(11) Uani 1 1 d . U . . .
H4 H 1.1256 0.3724 1.0041 0.063 Uiso 1 1 calc R . . . .
C9 C 0.4645(9) 0.2327(3) 0.7607(5) 0.0231(12) Uani 0.65 1 d D U P A 1
C8 C 0.5188(7) 0.2616(3) 0.8546(4) 0.0228(10) Uani 0.65 1 d . U P A 1
H8A H 0.5395 0.2344 0.9134 0.027 Uiso 0.65 1 calc R . P A 1
C13 C 0.5383(14) 0.4405(3) 0.7870(6) 0.0368(16) Uani 0.65 1 d . U P A 1
H13 H 0.5147 0.4680 0.7286 0.044 Uiso 0.65 1 calc R . P A 1
C12 C 0.5110(9) 0.3708(3) 0.7753(5) 0.0267(12) Uani 0.65 1 d . U P A 1
C10 C 0.4312(7) 0.2732(3) 0.6719(4) 0.0264(11) Uani 0.65 1 d . U P A 1
H10 H 0.3940 0.2530 0.6070 0.032 Uiso 0.65 1 calc R . P A 1
C16 C 0.6020(8) 0.3616(3) 0.9600(4) 0.0311(11) Uani 0.65 1 d . U P A 1
H16 H 0.6224 0.3352 1.0196 0.037 Uiso 0.65 1 calc R . P A 1
C15 C 0.6292(13) 0.4295(3) 0.9674(6) 0.0397(15) Uani 0.65 1 d . U P A 1
H15 H 0.6697 0.4494 1.0323 0.048 Uiso 0.65 1 calc R . P A 1
C11 C 0.4519(7) 0.3394(3) 0.6795(4) 0.0293(11) Uani 0.65 1 d . U P A 1
H11 H 0.4266 0.3657 0.6198 0.035 Uiso 0.65 1 calc R . P A 1
C27 C 0.4998(17) 0.3392(4) 0.7845(8) 0.039(3) Uani 0.35 1 d . U P A 2
C22 C 0.558(2) 0.3493(5) 0.8883(8) 0.038(3) Uani 0.35 1 d G U P A 2
C23 C 0.594(2) 0.4135(6) 0.9265(7) 0.049(3) Uani 0.35 1 d G U P A 2
H23 H 0.6345 0.4204 0.9975 0.059 Uiso 0.35 1 calc R . P A 2
C24 C 0.572(3) 0.4674(4) 0.8608(9) 0.053(5) Uani 0.35 1 d G U P A 2
H24 H 0.5968 0.5113 0.8869 0.064 Uiso 0.35 1 calc R . P A 2
C25 C 0.514(2) 0.4573(4) 0.7570(9) 0.046(4) Uani 0.35 1 d G U P A 2
H25 H 0.4982 0.4942 0.7121 0.055 Uiso 0.35 1 calc R . P A 2
C26 C 0.4774(14) 0.3932(5) 0.7188(7) 0.045(2) Uani 0.35 1 d G U P A 2
H26 H 0.4374 0.3863 0.6478 0.054 Uiso 0.35 1 calc R . P A 2
C18 C 0.4609(15) 0.2729(7) 0.7410(11) 0.034(2) Uani 0.35 1 d . U P A 2
H18 H 0.4217 0.2654 0.6701 0.041 Uiso 0.35 1 calc R . P A 2
C19 C 0.485(2) 0.2232(6) 0.8086(10) 0.033(2) Uani 0.35 1 d D U P A 2
C20 C 0.5436(15) 0.2302(5) 0.9136(8) 0.035(2) Uani 0.35 1 d . U P A 2
H20 H 0.5588 0.1925 0.9570 0.042 Uiso 0.35 1 calc R . P A 2
C21 C 0.5782(15) 0.2924(6) 0.9514(9) 0.042(2) Uani 0.35 1 d . U P A 2
H21 H 0.6171 0.2982 1.0227 0.050 Uiso 0.35 1 calc R . P A 2
C14 C 0.5984(18) 0.4692(4) 0.8815(7) 0.044(2) Uani 0.65 1 d . U P A 1
H14 H 0.6187 0.5159 0.8877 0.053 Uiso 0.65 1 calc R . P A 1
C17 C 0.5445(12) 0.3315(3) 0.8653(5) 0.0228(13) Uani 0.65 1 d . U P A 1
H8B H 0.118(7) 0.433(2) 0.470(3) 0.057(15) Uiso 1 1 d . . . . .
H8C H 0.279(8) 0.428(3) 0.426(4) 0.087(18) Uiso 1 1 d . . . . .

loop_
_atom_site_aniso_label
_atom_site_aniso_U_11
_atom_site_aniso_U_22
_atom_site_aniso_U_33
_atom_site_aniso_U_23
_atom_site_aniso_U_13
_atom_site_aniso_U_12
S1 0.0264(4) 0.0348(5) 0.0384(5) -0.0029(4) 0.0075(4) 0.0000(4)
O5 0.0359(14) 0.0459(16) 0.0463(15) -0.0012(12) -0.0032(11) -0.0039(12)
O2 0.0438(15) 0.0403(14) 0.0348(14) -0.0047(11) 0.0092(11) -0.0067(12)
O6 0.0407(15) 0.0523(17) 0.0412(16) -0.0061(13) 0.0044(12) -0.0018(13)
O3 0.0440(15) 0.0377(15) 0.0639(18) -0.0075(13) 0.0248(13) 0.0064(12)
O1 0.0512(16) 0.0434(15) 0.0421(16) -0.0061(12) 0.0119(13) 0.0003(14)
O8 0.0423(18) 0.064(2) 0.0435(18) -0.0014(14) 0.0095(14) 0.0024(16)
O7 0.0359(15) 0.0491(17) 0.091(2) -0.0224(16) 0.0217(16) -0.0066(13)
O4 0.0425(16) 0.090(2) 0.0426(16) 0.0193(15) 0.0051(13) -0.0060(15)
C2 0.0205(15) 0.043(2) 0.0376(19) 0.0002(16) 0.0088(14) -0.0014(14)
C1 0.0210(16) 0.048(2) 0.040(2) -0.0031(16) 0.0097(15) 0.0010(15)
C6 0.033(2) 0.057(3) 0.072(3) 0.023(2) 0.021(2) 0.0156(19)
C7 0.0309(19) 0.047(2) 0.060(2) 0.004(2) 0.0171(18) 0.0069(17)
C3 0.0263(18) 0.059(3) 0.041(2) -0.0030(18) 0.0075(16) -0.0043(16)
C5 0.027(2) 0.086(3) 0.054(3) 0.029(2) 0.0143(18) 0.013(2)
C4 0.0279(19) 0.092(3) 0.039(2) 0.003(2) 0.0080(16) -0.001(2)
C9 0.016(3) 0.033(3) 0.020(3) -0.003(3) 0.004(3) 0.000(3)
C8 0.021(2) 0.027(2) 0.022(3) 0.004(2) 0.006(2) 0.004(2)
C13 0.033(4) 0.027(3) 0.052(4) 0.016(3) 0.013(3) 0.007(3)
C12 0.019(3) 0.032(3) 0.032(3) 0.012(2) 0.011(2) 0.004(3)
C10 0.022(3) 0.038(3) 0.018(3) 0.004(2) 0.002(2) 0.000(2)
C16 0.030(3) 0.033(3) 0.033(3) -0.003(2) 0.011(2) 0.003(2)
C15 0.038(4) 0.032(3) 0.050(4) -0.009(3) 0.012(4) 0.001(3)
C11 0.020(2) 0.040(3) 0.027(3) 0.013(2) 0.003(2) 0.005(2)
C27 0.026(5) 0.038(5) 0.059(6) 0.006(5) 0.021(5) 0.002(6)
C22 0.029(6) 0.035(5) 0.055(7) -0.002(5) 0.018(7) 0.005(6)
C23 0.042(7) 0.049(6) 0.056(8) -0.014(5) 0.011(7) 0.006(6)
C24 0.049(11) 0.029(7) 0.083(9) -0.011(7) 0.018(9) 0.003(8)
C25 0.035(7) 0.027(6) 0.078(8) 0.012(6) 0.019(7) 0.012(6)
C26 0.039(6) 0.041(5) 0.059(7) 0.001(5) 0.020(6) 0.005(5)
C18 0.018(5) 0.040(5) 0.045(6) 0.005(5) 0.004(5) 0.007(5)
C19 0.028(6) 0.045(5) 0.032(6) -0.003(5) 0.014(6) 0.003(5)
C20 0.033(5) 0.040(5) 0.034(5) 0.001(4) 0.010(4) 0.009(4)
C21 0.032(5) 0.051(5) 0.044(6) -0.004(4) 0.014(4) 0.002(5)
C14 0.040(5) 0.032(4) 0.064(4) -0.002(3) 0.021(4) 0.002(4)
C17 0.019(3) 0.029(3) 0.021(3) 0.001(2) 0.007(2) 0.004(3)

loop_
_atom_type_symbol
_atom_type_description
_atom_type_scat_dispersion_real
_atom_type_scat_dispersion_imag
_atom_type_scat_source
C C 0.0033 0.0016 'International Tables Vol C Tables 4.2.6.8 and 6.1.1.4'
H H 0.0000 0.0000 'International Tables Vol C Tables 4.2.6.8 and 6.1.1.4'
O O 0.0106 0.0060 'International Tables Vol C Tables 4.2.6.8 and 6.1.1.4'
S S 0.1246 0.1234 'International Tables Vol C Tables 4.2.6.8 and 6.1.1.4'

loop_
_geom_angle_atom_site_label_1
_geom_angle_atom_site_label_2
_geom_angle_atom_site_label_3
_geom_angle
_geom_angle_site_symmetry_1
_geom_angle_site_symmetry_3
_geom_angle_publ_flag
O5 S1 C9 102.9(2) . . ?
O5 S1 C19 114.9(5) . . ?
O3 S1 O5 112.55(16) . . ?
O3 S1 C9 102.7(2) . . ?
O3 S1 C19 111.2(5) . . ?
O4 S1 O5 112.10(16) . . ?
O4 S1 O3 113.25(17) . . ?
O4 S1 C9 112.5(3) . . ?
O4 S1 C19 91.2(5) . . ?
C2 O2 H2 109.5 . . ?
H6A O6 H6B 109.5 . . ?
C1 O1 H1 109.5 . . ?
H8B O8 H8C 110(5) . . ?
H7A O7 H7B 109.5 . . ?
O2 C2 C1 112.4(3) . . ?
O2 C2 C3 120.2(3) . . ?
C3 C2 C1 127.4(4) . . ?
O1 C1 C2 118.2(3) . . ?
O1 C1 C7 114.9(3) . . ?
C7 C1 C2 126.8(4) . . ?
C7 C6 H6 115.2 . . ?
C5 C6 H6 115.2 . . ?
C5 C6 C7 129.7(4) . . ?
C1 C7 C6 129.9(4) . . ?
C1 C7 H7 115.0 . . ?
C6 C7 H7 115.0 . . ?
C2 C3 H3 115.4 . . ?
C2 C3 C4 129.2(4) . . ?
C4 C3 H3 115.4 . . ?
C6 C5 H5 116.4 . . ?
C6 C5 C4 127.3(4) . . ?
C4 C5 H5 116.4 . . ?
C3 C4 H4 115.2 . . ?
C5 C4 C3 129.6(4) . . ?
C5 C4 H4 115.2 . . ?
C8 C9 S1 119.8(5) . . ?
C8 C9 C10 120.0(6) . . ?
C10 C9 S1 120.2(4) . . ?
C9 C8 H8A 119.5 . . ?
C9 C8 C17 121.0(5) . . ?
C17 C8 H8A 119.5 . . ?
C12 C13 H13 119.3 . . ?
C14 C13 H13 119.3 . . ?
C14 C13 C12 121.5(6) . . ?
C13 C12 C11 123.1(6) . . ?
C13 C12 C17 117.3(6) . . ?
C11 C12 C17 119.6(6) . . ?
C9 C10 H10 119.8 . . ?
C11 C10 C9 120.4(5) . . ?
C11 C10 H10 119.8 . . ?
C15 C16 H16 119.9 . . ?
C15 C16 C17 120.1(6) . . ?
C17 C16 H16 119.9 . . ?
C16 C15 H15 119.5 . . ?
C16 C15 C14 121.1(7) . . ?
C14 C15 H15 119.5 . . ?
C12 C11 H11 119.5 . . ?
C10 C11 C12 121.0(5) . . ?
C10 C11 H11 119.5 . . ?
C22 C27 C26 120.0 . . ?
C22 C27 C18 121.9(9) . . ?
C26 C27 C18 118.1(9) . . ?
C27 C22 C21 117.4(9) . . ?
C23 C22 C27 120.0 . . ?
C23 C22 C21 122.6(9) . . ?
C22 C23 H23 120.0 . . ?
C24 C23 C22 120.0 . . ?
C24 C23 H23 120.0 . . ?
C23 C24 H24 120.0 . . ?
C23 C24 C25 120.0 . . ?
C25 C24 H24 120.0 . . ?
C24 C25 H25 120.0 . . ?
C26 C25 C24 120.0 . . ?
C26 C25 H25 120.0 . . ?
C27 C26 H26 120.0 . . ?
C25 C26 C27 120.0 . . ?
C25 C26 H26 120.0 . . ?
C27 C18 H18 122.6 . . ?
C19 C18 C27 114.9(12) . . ?
C19 C18 H18 122.6 . . ?
C18 C19 S1 112.2(10) . . ?
C18 C19 C20 125.8(11) . . ?
C20 C19 S1 121.9(10) . . ?
C19 C20 H20 121.1 . . ?
C21 C20 C19 117.8(11) . . ?
C21 C20 H20 121.1 . . ?
C22 C21 H21 118.9 . . ?
C20 C21 C22 122.2(11) . . ?
C20 C21 H21 118.9 . . ?
C13 C14 C15 119.7(7) . . ?
C13 C14 H14 120.2 . . ?
C15 C14 H14 120.2 . . ?
C8 C17 C12 117.9(6) . . ?
C16 C17 C8 121.7(5) . . ?
C16 C17 C12 120.4(6) . . ?

loop_
_geom_bond_atom_site_label_1
_geom_bond_atom_site_label_2
_geom_bond_distance
_geom_bond_site_symmetry_2
_geom_bond_publ_flag
S1 O5 1.454(2) . ?
S1 O3 1.443(2) . ?
S1 O4 1.443(3) . ?
S1 C9 1.786(6) . ?
S1 C19 1.769(12) . ?
O2 H2 0.8400 . ?
O2 C2 1.327(4) . ?
O6 H6A 0.8701 . ?
O6 H6B 0.8700 . ?
O1 H1 0.8400 . ?
O1 C1 1.325(4) . ?
O8 H8B 0.77(5) . ?
O8 H8C 0.89(6) . ?
O7 H7A 0.8697 . ?
O7 H7B 0.8700 . ?
C2 C1 1.429(5) . ?
C2 C3 1.382(5) . ?
C1 C7 1.378(5) . ?
C6 H6 0.9500 . ?
C6 C7 1.385(6) . ?
C6 C5 1.361(6) . ?
C7 H7 0.9500 . ?
C3 H3 0.9500 . ?
C3 C4 1.385(6) . ?
C5 H5 0.9500 . ?
C5 C4 1.381(6) . ?
C4 H4 0.9500 . ?
C9 C8 1.373(8) . ?
C9 C10 1.429(8) . ?
C8 H8A 0.9500 . ?
C8 C17 1.418(8) . ?
C13 H13 0.9500 . ?
C13 C12 1.417(9) . ?
C13 C14 1.382(10) . ?
C12 C11 1.419(8) . ?
C12 C17 1.428(8) . ?
C10 H10 0.9500 . ?
C10 C11 1.340(7) . ?
C16 H16 0.9500 . ?
C16 C15 1.377(8) . ?
C16 C17 1.395(8) . ?
C15 H15 0.9500 . ?
C15 C14 1.389(10) . ?
C11 H11 0.9500 . ?
C27 C22 1.3900 . ?
C27 C26 1.3900 . ?
C27 C18 1.457(14) . ?
C22 C23 1.3900 . ?
C22 C21 1.417(14) . ?
C23 H23 0.9500 . ?
C23 C24 1.3900 . ?
C24 H24 0.9500 . ?
C24 C25 1.3900 . ?
C25 H25 0.9500 . ?
C25 C26 1.3900 . ?
C26 H26 0.9500 . ?
C18 H18 0.9500 . ?
C18 C19 1.341(17) . ?
C19 C20 1.397(16) . ?
C20 H20 0.9500 . ?
C20 C21 1.352(15) . ?
C21 H21 0.9500 . ?
C14 H14 0.9500 . ?
